data_7035290
loop_
_publ_author_name
'Evans, Daniel A.'
'Lee, Lucia Myongwon'
'Vargas-Baca, Ignacio'
'Cowley, Alan H.'

_publ_section_title
;
 Photophysical tuning of the aggregation-induced emission of a series of
 para-substituted aryl bis(imino)acenaphthene zinc complexes.
;
_journal_issue 26
_journal_name_full 'Dalton transactions (Cambridge, England : 2003)'
_journal_page_first 11984
_journal_page_last 11996
_journal_paper_doi 10.1039/c5dt01529d
_journal_volume 44
_journal_year 2015
_chemical_formula_moiety 'C26 H20 Cl2 N2 O2 Zn, C2 H4 O2'
_chemical_formula_sum 'C28 H24 Cl2 N2 O4 Zn'
_chemical_formula_weight 588.76
_space_group_crystal_system monoclinic
_space_group_IT_number 14
_space_group_name_Hall '-P 2ybc'
_space_group_name_H-M_alt 'P 1 21/c 1'
_symmetry_space_group_name_Hall '-P 2ybc'
_symmetry_space_group_name_H-M 'P 1 21/c 1'
_atom_sites_solution_hydrogens mixed
_audit_creation_method SHELXL-2014/7
_audit_update_record
;
2015-04-22 deposited with the CCDC.
2015-06-02 downloaded from the CCDC.
;
_cell_angle_alpha 90
_cell_angle_beta 95.969(2)
_cell_angle_gamma 90
_cell_formula_units_Z 4
_cell_length_a 12.4510(3)
_cell_length_b 11.7454(3)
_cell_length_c 17.4508(4)
_cell_measurement_reflns_used 5211
_cell_measurement_temperature 100(2)
_cell_measurement_theta_max 74.0860
_cell_measurement_theta_min 4.5450
_cell_volume 2538.20(11)
_computing_cell_refinement 'CrysAlisPro V 1.171.37.31, Agilent Technologies'
_computing_data_collection 'CrysAlisPro V 1.171.37.31, Agilent Technologies'
_computing_data_reduction 'CrysAlisPro V 1.171.37.31, Agilent Technologies'
_computing_molecular_graphics 'XP SHELXTL/PC, Siemens Analytical'
_computing_publication_material 'XL SHELXTL/PC, Siemens Analytical'
_computing_structure_refinement 'Shelxl-2013, Sheldrick, G. M.'
_computing_structure_solution
;

SUPERFLIP.  Palatinus, L. and Chapuis, G., J. Appl. Cryst. 40, 786-790.
;
_diffrn_ambient_temperature 100(2)
_diffrn_measured_fraction_theta_full 1.000
_diffrn_measured_fraction_theta_max 0.970
_diffrn_measurement_device_type 'Agilent SuperNova with AtlasS2 detector'
_diffrn_radiation_type CuK\a
_diffrn_radiation_wavelength 1.54184
_diffrn_reflns_av_R_equivalents 0.0284
_diffrn_reflns_av_unetI/netI 0.0351
_diffrn_reflns_laue_measured_fraction_full 1.000
_diffrn_reflns_laue_measured_fraction_max 0.970
_diffrn_reflns_limit_h_max 15
_diffrn_reflns_limit_h_min -12
_diffrn_reflns_limit_k_max 14
_diffrn_reflns_limit_k_min -12
_diffrn_reflns_limit_l_max 21
_diffrn_reflns_limit_l_min -19
_diffrn_reflns_number 9920
_diffrn_reflns_point_group_measured_fraction_full 1.000
_diffrn_reflns_point_group_measured_fraction_max 0.970
_diffrn_reflns_theta_full 67.684
_diffrn_reflns_theta_max 74.329
_diffrn_reflns_theta_min 3.569
_diffrn_source 'sealed X-ray source'
_exptl_absorpt_coefficient_mu 3.603
_exptl_absorpt_correction_T_max 1.00000
_exptl_absorpt_correction_T_min 0.74906
_exptl_absorpt_correction_type multi-scan
_exptl_absorpt_process_details
;
CrysAlisPro, Agilent Technologies,
Version 1.171.37.31 (release 14-01-2014 CrysAlis171 .NET)
(compiled Jan 14 2014,18:38:05)
Empirical absorption correction using spherical harmonics,
 implemented in SCALE3 ABSPACK scaling algorithm.
;
_exptl_crystal_colour red
_exptl_crystal_density_diffrn 1.541
_exptl_crystal_description prism
_exptl_crystal_F_000 1208
_exptl_crystal_size_max 0.23
_exptl_crystal_size_mid 0.08
_exptl_crystal_size_min 0.03
_refine_diff_density_max 0.476
_refine_diff_density_min -0.425
_refine_diff_density_rms 0.067
_refine_ls_extinction_method none
_refine_ls_goodness_of_fit_ref 1.037
_refine_ls_hydrogen_treatment mixed
_refine_ls_matrix_type full
_refine_ls_number_parameters 341
_refine_ls_number_reflns 5030
_refine_ls_number_restraints 0
_refine_ls_restrained_S_all 1.037
_refine_ls_R_factor_all 0.0365
_refine_ls_R_factor_gt 0.0320
_refine_ls_shift/su_max 0.001
_refine_ls_shift/su_mean 0.000
_refine_ls_structure_factor_coef Fsqd
_refine_ls_weighting_details 'w=1/[\s^2^(Fo^2^)+(0.0497P)^2^+0.8230P] where P=(Fo^2^+2Fc^2^)/3'
_refine_ls_weighting_scheme calc
_refine_ls_wR_factor_gt 0.0837
_refine_ls_wR_factor_ref 0.0871
_reflns_Friedel_coverage 0.000
_reflns_number_gt 4504
_reflns_number_total 5030
_reflns_threshold_expression 'I > 2\s(I)'
_cod_data_source_file c5dt01529d2.cif
_cod_data_source_block shelxl
_cod_depositor_comments 'Adding full bibliography for 7035288--7035302.cif.'
_cod_database_code 7035290
_shelx_shelxl_version_number 2014/7
_shelx_space_group_comment
;
The symmetry employed for this shelxl refinement is uniquely defined
by the following loop, which should always be used as a source of
symmetry information in preference to the above space-group names.
They are only intended as comments.
;
_shelx_estimated_absorpt_t_min 0.632
_shelx_estimated_absorpt_t_max 0.787

loop_
_space_group_symop_operation_xyz
'x, y, z'
'-x, y+1/2, -z+1/2'
'-x, -y, -z'
'x, -y-1/2, z-1/2'

loop_
_atom_site_label
_atom_site_type_symbol
_atom_site_fract_x
_atom_site_fract_y
_atom_site_fract_z
_atom_site_U_iso_or_equiv
_atom_site_adp_type
_atom_site_occupancy
_atom_site_site_symmetry_order
_atom_site_calc_flag
_atom_site_refinement_flags_posn
_atom_site_refinement_flags_adp
C1 C 0.93278(14) 0.23747(15) 0.51823(10) 0.0174(3) Uani 1 1 d . .
C2 C 0.94838(15) 0.14960(16) 0.57845(10) 0.0179(3) Uani 1 1 d . .
C3 C 0.88630(15) 0.10605(16) 0.63256(11) 0.0202(4) Uani 1 1 d . .
H3 H 0.8169 0.1365 0.6382 0.024 Uiso 1 1 calc R U
C4 C 0.92873(16) 0.01447(16) 0.67976(11) 0.0216(4) Uani 1 1 d . .
H4 H 0.8864 -0.0161 0.7171 0.026 Uiso 1 1 calc R U
C5 C 1.02904(16) -0.03125(16) 0.67316(11) 0.0217(4) Uani 1 1 d . .
H5 H 1.0551 -0.0915 0.7063 0.026 Uiso 1 1 calc R U
C6 C 1.09391(15) 0.01079(16) 0.61732(11) 0.0197(4) Uani 1 1 d . .
C7 C 1.05136(15) 0.10106(16) 0.57092(10) 0.0176(4) Uani 1 1 d . .
C8 C 1.19788(16) -0.02920(16) 0.60375(11) 0.0229(4) Uani 1 1 d . .
H8 H 1.2304 -0.0897 0.6339 0.027 Uiso 1 1 calc R U
C9 C 1.25158(16) 0.01943(17) 0.54702(12) 0.0241(4) Uani 1 1 d . .
H9 H 1.3212 -0.0085 0.5391 0.029 Uiso 1 1 calc R U
C10 C 1.20701(16) 0.10981(16) 0.49988(11) 0.0219(4) Uani 1 1 d . .
H10 H 1.2457 0.1414 0.4608 0.026 Uiso 1 1 calc R U
C11 C 1.10635(14) 0.15077(15) 0.51209(10) 0.0177(3) Uani 1 1 d . .
C12 C 1.03182(14) 0.23589(15) 0.47450(10) 0.0170(3) Uani 1 1 d . .
C13 C 0.76256(15) 0.32337(15) 0.53405(10) 0.0187(4) Uani 1 1 d . .
C14 C 0.66140(15) 0.31993(17) 0.49192(11) 0.0214(4) Uani 1 1 d . .
H14 H 0.6556 0.3040 0.4383 0.026 Uiso 1 1 calc R U
C15 C 0.56864(15) 0.33966(17) 0.52800(11) 0.0225(4) Uani 1 1 d . .
H15 H 0.4996 0.3359 0.4993 0.027 Uiso 1 1 calc R U
C16 C 0.57763(15) 0.36497(16) 0.60635(11) 0.0199(4) Uani 1 1 d . .
C17 C 0.67921(15) 0.37079(16) 0.64806(11) 0.0210(4) Uani 1 1 d . .
H17 H 0.6852 0.3892 0.7014 0.025 Uiso 1 1 calc R U
C18 C 0.77139(15) 0.34996(16) 0.61227(11) 0.0205(4) Uani 1 1 d . .
H18 H 0.8405 0.3538 0.6410 0.025 Uiso 1 1 calc R U
C19 C 0.38603(16) 0.3774(2) 0.60768(13) 0.0290(4) Uani 1 1 d . .
H19A H 0.3784 0.4310 0.5644 0.044 Uiso 1 1 calc R U
H19B H 0.3325 0.3952 0.6433 0.044 Uiso 1 1 calc R U
H19C H 0.3744 0.2996 0.5882 0.044 Uiso 1 1 calc R U
C20 C 1.12198(15) 0.30872(15) 0.37147(11) 0.0184(4) Uani 1 1 d . .
C21 C 1.10822(15) 0.29014(16) 0.29204(11) 0.0198(4) Uani 1 1 d . .
H21 H 1.0386 0.2735 0.2669 0.024 Uiso 1 1 calc R U
C22 C 1.19655(15) 0.29609(16) 0.25012(11) 0.0210(4) Uani 1 1 d . .
H22 H 1.1880 0.2805 0.1964 0.025 Uiso 1 1 calc R U
C23 C 1.29798(15) 0.32489(16) 0.28631(11) 0.0215(4) Uani 1 1 d . .
C24 C 1.31007(15) 0.35020(17) 0.36490(11) 0.0222(4) Uani 1 1 d . .
H24 H 1.3784 0.3730 0.3894 0.027 Uiso 1 1 calc R U
C25 C 1.22179(15) 0.34195(16) 0.40714(11) 0.0212(4) Uani 1 1 d . .
H25 H 1.2298 0.3591 0.4606 0.025 Uiso 1 1 calc R U
C26 C 1.48846(16) 0.3311(2) 0.27764(14) 0.0311(5) Uani 1 1 d . .
H26A H 1.5005 0.4059 0.3018 0.047 Uiso 1 1 calc R U
H26B H 1.5398 0.3198 0.2394 0.047 Uiso 1 1 calc R U
H26C H 1.4990 0.2716 0.3171 0.047 Uiso 1 1 calc R U
C27 C 0.43245(15) 0.02524(17) 0.39630(11) 0.0225(4) Uani 1 1 d . .
C28 C 0.37580(18) 0.04541(19) 0.31783(12) 0.0283(4) Uani 1 1 d . .
H28A H 0.3203 0.1039 0.3207 0.042 Uiso 1 1 calc R U
H28B H 0.3419 -0.0255 0.2981 0.042 Uiso 1 1 calc R U
H28C H 0.4281 0.0710 0.2832 0.042 Uiso 1 1 calc R U
Cl1 Cl 0.77656(4) 0.30919(4) 0.29921(2) 0.02220(11) Uani 1 1 d . .
Cl2 Cl 0.90528(4) 0.57361(4) 0.39206(3) 0.02370(11) Uani 1 1 d . .
N1 N 0.85598(12) 0.30634(13) 0.49482(8) 0.0173(3) Uani 1 1 d . .
N2 N 1.03060(12) 0.29876(13) 0.41419(9) 0.0172(3) Uani 1 1 d . .
O1 O 0.49243(11) 0.38665(12) 0.64733(8) 0.0249(3) Uani 1 1 d . .
O2 O 1.38029(11) 0.32494(13) 0.24048(8) 0.0272(3) Uani 1 1 d . .
O3 O 0.44189(14) -0.08210(13) 0.41618(10) 0.0327(3) Uani 1 1 d . .
O4 O 0.46596(12) 0.10376(13) 0.43874(9) 0.0295(3) Uani 1 1 d . .
Zn1 Zn 0.88650(2) 0.38725(2) 0.39305(2) 0.01727(9) Uani 1 1 d . .
H1O H 0.471(3) -0.089(3) 0.460(2) 0.059(10) Uiso 1 1 d . .

loop_
_atom_site_aniso_label
_atom_site_aniso_U_11
_atom_site_aniso_U_22
_atom_site_aniso_U_33
_atom_site_aniso_U_23
_atom_site_aniso_U_13
_atom_site_aniso_U_12
C1 0.0201(8) 0.0169(9) 0.0148(8) -0.0027(7) -0.0004(6) -0.0015(7)
C2 0.0218(8) 0.0155(8) 0.0160(8) -0.0020(7) 0.0001(7) 0.0006(7)
C3 0.0230(9) 0.0181(9) 0.0194(9) -0.0008(7) 0.0014(7) -0.0006(7)
C4 0.0287(10) 0.0192(9) 0.0169(9) 0.0006(7) 0.0027(7) -0.0034(7)
C5 0.0283(9) 0.0169(9) 0.0191(9) 0.0009(7) -0.0022(7) -0.0007(7)
C6 0.0254(9) 0.0149(9) 0.0176(8) -0.0008(7) -0.0029(7) -0.0001(7)
C7 0.0208(8) 0.0162(8) 0.0151(8) -0.0023(7) -0.0016(7) -0.0014(7)
C8 0.0274(9) 0.0177(9) 0.0223(9) 0.0014(7) -0.0034(7) 0.0026(7)
C9 0.0224(9) 0.0216(10) 0.0278(10) 0.0006(8) 0.0011(8) 0.0055(7)
C10 0.0232(9) 0.0207(9) 0.0218(9) 0.0016(7) 0.0024(7) 0.0006(7)
C11 0.0219(8) 0.0146(8) 0.0161(8) -0.0014(7) -0.0008(7) 0.0001(7)
C12 0.0182(8) 0.0152(8) 0.0173(8) -0.0026(7) 0.0004(6) -0.0008(6)
C13 0.0206(9) 0.0155(8) 0.0201(8) 0.0029(7) 0.0026(7) 0.0009(7)
C14 0.0225(9) 0.0228(9) 0.0186(8) 0.0003(7) 0.0006(7) 0.0009(7)
C15 0.0200(9) 0.0243(10) 0.0223(9) 0.0008(8) -0.0020(7) -0.0005(7)
C16 0.0195(9) 0.0180(9) 0.0226(9) 0.0008(7) 0.0037(7) 0.0008(7)
C17 0.0244(9) 0.0210(9) 0.0172(8) 0.0004(7) 0.0008(7) 0.0018(7)
C18 0.0194(8) 0.0200(9) 0.0216(9) -0.0008(7) -0.0013(7) 0.0016(7)
C19 0.0182(9) 0.0388(12) 0.0300(10) 0.0011(9) 0.0023(8) 0.0015(8)
C20 0.0192(8) 0.0150(8) 0.0210(9) 0.0026(7) 0.0026(7) 0.0012(6)
C21 0.0207(8) 0.0179(9) 0.0205(9) 0.0032(7) -0.0003(7) 0.0015(7)
C22 0.0239(9) 0.0201(9) 0.0190(9) 0.0017(7) 0.0019(7) 0.0029(7)
C23 0.0216(9) 0.0176(9) 0.0259(9) 0.0033(7) 0.0047(7) 0.0006(7)
C24 0.0189(8) 0.0202(9) 0.0269(10) 0.0014(8) -0.0005(7) -0.0018(7)
C25 0.0238(9) 0.0191(9) 0.0204(9) 0.0003(7) 0.0005(7) -0.0013(7)
C26 0.0205(9) 0.0308(11) 0.0430(12) -0.0020(10) 0.0080(9) -0.0043(8)
C27 0.0220(9) 0.0210(10) 0.0252(10) -0.0007(7) 0.0054(7) -0.0004(7)
C28 0.0342(11) 0.0236(10) 0.0263(10) 0.0001(8) -0.0002(8) -0.0013(8)
Cl1 0.0265(2) 0.0215(2) 0.0176(2) 0.00073(16) -0.00259(16) -0.00319(16)
Cl2 0.0288(2) 0.0159(2) 0.0254(2) -0.00117(16) -0.00216(17) -0.00034(16)
N1 0.0190(7) 0.0164(7) 0.0160(7) -0.0006(6) -0.0006(6) 0.0006(6)
N2 0.0185(7) 0.0158(7) 0.0170(7) -0.0007(6) 0.0008(6) -0.0004(6)
O1 0.0193(6) 0.0320(8) 0.0235(7) -0.0010(6) 0.0027(5) 0.0023(5)
O2 0.0220(7) 0.0323(8) 0.0283(7) 0.0017(6) 0.0069(6) 0.0003(6)
O3 0.0477(9) 0.0207(7) 0.0283(8) 0.0014(6) -0.0025(7) -0.0001(7)
O4 0.0356(8) 0.0230(8) 0.0285(8) -0.0025(6) -0.0033(6) -0.0001(6)
Zn1 0.01933(14) 0.01585(14) 0.01625(13) 0.00104(9) 0.00005(9) 0.00096(9)

loop_
_atom_type_symbol
_atom_type_description
_atom_type_scat_dispersion_real
_atom_type_scat_dispersion_imag
_atom_type_scat_source
C C 0.0181 0.0091 'International Tables Vol C Tables 4.2.6.8 and 6.1.1.4'
H H 0.0000 0.0000 'International Tables Vol C Tables 4.2.6.8 and 6.1.1.4'
Cl Cl 0.3639 0.7018 'International Tables Vol C Tables 4.2.6.8 and 6.1.1.4'
N N 0.0311 0.0180 'International Tables Vol C Tables 4.2.6.8 and 6.1.1.4'
O O 0.0492 0.0322 'International Tables Vol C Tables 4.2.6.8 and 6.1.1.4'
Zn Zn -1.5491 0.6778 'International Tables Vol C Tables 4.2.6.8 and 6.1.1.4'

loop_
_geom_angle_atom_site_label_1
_geom_angle_atom_site_label_2
_geom_angle_atom_site_label_3
_geom_angle
N1 C1 C2 134.95(17)
N1 C1 C12 117.68(16)
C2 C1 C12 107.28(15)
C3 C2 C7 119.31(17)
C3 C2 C1 135.02(17)
C7 C2 C1 105.58(15)
C2 C3 C4 118.41(17)
C5 C4 C3 122.18(18)
C4 C5 C6 120.59(18)
C7 C6 C5 116.85(17)
C7 C6 C8 116.71(18)
C5 C6 C8 126.44(18)
C6 C7 C11 123.16(17)
C6 C7 C2 122.64(17)
C11 C7 C2 114.20(16)
C9 C8 C6 120.17(18)
C8 C9 C10 122.52(18)
C11 C10 C9 118.54(18)
C10 C11 C7 118.89(17)
C10 C11 C12 135.17(17)
C7 C11 C12 105.84(15)
N2 C12 C11 135.17(17)
N2 C12 C1 117.67(16)
C11 C12 C1 106.99(15)
C14 C13 C18 119.93(17)
C14 C13 N1 118.81(16)
C18 C13 N1 121.15(16)
C15 C14 C13 120.31(17)
C14 C15 C16 119.62(18)
O1 C16 C15 124.57(17)
O1 C16 C17 115.47(17)
C15 C16 C17 119.95(17)
C18 C17 C16 120.37(17)
C17 C18 C13 119.80(17)
C25 C20 C21 120.09(17)
C25 C20 N2 120.93(17)
C21 C20 N2 118.90(16)
C22 C21 C20 119.64(18)
C21 C22 C23 120.33(18)
O2 C23 C22 115.79(17)
O2 C23 C24 124.41(18)
C22 C23 C24 119.80(17)
C25 C24 C23 119.73(18)
C20 C25 C24 120.21(18)
O4 C27 O3 123.20(19)
O4 C27 C28 122.17(19)
O3 C27 C28 114.62(18)
C1 N1 C13 123.59(16)
C1 N1 Zn1 111.22(12)
C13 N1 Zn1 125.19(12)
C12 N2 C20 122.17(15)
C12 N2 Zn1 111.74(12)
C20 N2 Zn1 125.99(12)
C16 O1 C19 117.58(15)
C23 O2 C26 117.54(16)
N2 Zn1 N1 81.42(6)
N2 Zn1 Cl2 114.15(4)
N1 Zn1 Cl2 119.28(4)
N2 Zn1 Cl1 112.33(4)
N1 Zn1 Cl1 106.69(4)
Cl2 Zn1 Cl1 117.554(19)

loop_
_geom_bond_atom_site_label_1
_geom_bond_atom_site_label_2
_geom_bond_distance
C1 N1 1.286(2)
C1 C2 1.471(3)
C1 C12 1.516(2)
C2 C3 1.379(3)
C2 C7 1.422(3)
C3 C4 1.423(3)
C4 C5 1.375(3)
C5 C6 1.417(3)
C6 C7 1.404(3)
C6 C8 1.420(3)
C7 C11 1.418(3)
C8 C9 1.375(3)
C9 C10 1.420(3)
C10 C11 1.380(3)
C11 C12 1.471(2)
C12 N2 1.284(2)
C13 C14 1.391(3)
C13 C18 1.394(3)
C13 N1 1.424(2)
C14 C15 1.391(3)
C15 C16 1.392(3)
C16 O1 1.364(2)
C16 C17 1.394(3)
C17 C18 1.384(3)
C19 O1 1.434(2)
C20 C25 1.387(3)
C20 C21 1.396(3)
C20 N2 1.428(2)
C21 C22 1.385(3)
C22 C23 1.394(3)
C23 O2 1.364(2)
C23 C24 1.396(3)
C24 C25 1.389(3)
C26 O2 1.435(2)
C27 O4 1.228(2)
C27 O3 1.310(3)
C27 C28 1.493(3)
Cl1 Zn1 2.2203(5)
Cl2 Zn1 2.2016(5)
N1 Zn1 2.0838(15)
N2 Zn1 2.0730(15)
